data_4506720
loop_
_publ_author_name
'Prohens, Rafel'
'Portell, Anna'
'Alcob Xavier'

_publ_section_title
;
 Effect of Preorganization on the Polymorphism and Cocrystallization of a
 Squaramide Compound
;
_journal_issue 9
_journal_name_full 'Crystal Growth &amp; Design'
_journal_page_first 4548
_journal_paper_doi 10.1021/cg300727r
_journal_volume 12
_journal_year 2012
_chemical_formula_moiety 'C22 H32 N4 O6'
_chemical_formula_structural 'C22 H32 N4 O6'
_chemical_formula_sum 'C22 H32 N4 O6'
_chemical_formula_weight 448
_chemical_name_systematic ' ?'
_space_group_IT_number 14
_symmetry_cell_setting monoclinic
_symmetry_space_group_name_Hall '-P 2ybc'
_symmetry_space_group_name_H-M 'P 1 21/c 1'
_cell_angle_alpha 90.00000
_cell_angle_beta 98.8213(5)
_cell_angle_gamma 90.00000
_cell_formula_units_Z 2
_cell_length_a 16.37064(12)
_cell_length_b 10.00640(6)
_cell_length_c 7.27971(3)
_cell_measurement_temperature 293
_cell_volume 1178.392(12)
_computing_structure_refinement FULLPROF
_diffrn_ambient_temperature 293
_diffrn_radiation_type 'Cu K\a'
_diffrn_radiation_wavelength 1.54175
_diffrn_source 'rotating-anode X-ray tube'
_pd_char_colour colourless
_pd_instr_location ' ?'
_pd_meas_2theta_range_inc 0.013003
_pd_meas_2theta_range_max 69.98200
_pd_meas_2theta_range_min 4.00700
_pd_meas_number_of_points 5076
_pd_proc_2theta_range_inc 0.013003
_pd_proc_2theta_range_max 69.9816
_pd_proc_2theta_range_min 4.0066
_pd_proc_ls_pref_orient_corr ' ?'
_pd_proc_ls_prof_R_factor 1.7992
_pd_proc_ls_prof_wR_expected 0.8762
_pd_proc_ls_prof_wR_factor 2.6220
_pd_spec_mounting ' ?'
_refine_ls_number_parameters 139
_refine_ls_number_reflns 1205
_refine_ls_number_restraints 87
_refine_ls_R_I_factor 1.1076
_cod_data_source_file cg300727r_si_007.cif
_cod_data_source_block SQ13se_PA
_cod_depositor_comments
;
The following automatic conversions were performed:

'_symmetry_cell_setting' value 'Monoclinic' changed to 'monoclinic'
according to /home/saulius/struct/CIF-dictionaries/cif_core.dic
dictionary named 'cif_core.dic' version 2.4.2 from 2011-04-26.

Automatic conversion script
Id: cif_fix_values 1891 2012-01-12 08:04:46Z andrius 
;
_cod_original_sg_symbol_H-M 'P 21/c'
_cod_database_code 4506720
_pd_proc_ls_prof_cr_factor 5.1071
_pd_proc_ls_prof_cwr_factor 5.3979
_pd_proc_ls_prof_cwr_expected 1.8038
_pd_proc_ls_prof_chi2 8.9549
_pd_proc_ls_prof_echi2 9.4885

loop_
_symmetry_equiv_pos_as_xyz
x,y,z
-x,y+1/2,-z+1/2
-x,-y,-z
x,-y+1/2,z+1/2

loop_
_atom_site_label
_atom_site_fract_x
_atom_site_fract_y
_atom_site_fract_z
_atom_site_U_iso_or_equiv
_atom_site_occupancy
_atom_site_adp_type
_atom_site_type_symbol
C1 0.5180(4) 0.5497(6) 0.3264(7) 0.0592(15) 1.00000 Uiso C
C2 0.5440(5) 0.5707(6) 0.6591(10) 0.0592(15) 1.00000 Uiso C
N3 0.5795(3) 0.5514(6) 0.4924(8) 0.049(2) 1.00000 Uiso N
H4 0.54914 0.53794 0.19817 0.061(7) 1.00000 Uiso H
H5 0.48094 0.64530 0.32911 0.061(7) 1.00000 Uiso H
H6 0.58923 0.51867 0.76268 0.061(7) 1.00000 Uiso H
C7 0.6434(3) 0.6573(5) 0.4679(8) 0.0592(15) 1.00000 Uiso C
H8 0.61435 0.75228 0.52030 0.061(7) 1.00000 Uiso H
H9 0.6627(13) 0.684(2) 0.3312(19) 0.061(7) 1.00000 Uiso H
C10 0.7240(4) 0.6412(6) 0.6087(7) 0.0592(15) 1.00000 Uiso C
H11 0.72464 0.65088 0.76755 0.061(7) 1.00000 Uiso H
H12 0.76164 0.71806 0.54046 0.061(7) 1.00000 Uiso H
C13 0.7713(4) 0.5201(5) 0.5513(8) 0.0592(15) 1.00000 Uiso C
H14 0.78032 0.53033 0.40181 0.061(7) 1.00000 Uiso H
H15 0.83813 0.52308 0.60245 0.061(7) 1.00000 Uiso H
N16 0.7232(3) 0.3963(5) 0.5472(10) 0.049(2) 1.00000 Uiso N
H17 0.65840 0.40294 0.52708 0.061(7) 1.00000 Uiso H
C18 0.7575(4) 0.2762(6) 0.5470(18) 0.0592(15) 1.00000 Uiso C
C19 0.7193(4) 0.1402(7) 0.5493(18) 0.0592(15) 1.00000 Uiso C
C20 0.8389(4) 0.2251(6) 0.5581(18) 0.0592(15) 1.00000 Uiso C
C21 0.8053(4) 0.0865(6) 0.5480(14) 0.0592(15) 1.00000 Uiso C
O22 0.6521(3) 0.0980(5) 0.5394(8) 0.0703(17) 1.00000 Uiso O
O23 0.8386(3) -0.0239(5) 0.5443(8) 0.0703(17) 1.00000 Uiso O
O24 0.9115(3) 0.2816(5) 0.5635(8) 0.0703(17) 1.00000 Uiso O
C25 0.9791(4) 0.1925(5) 0.5580(8) 0.0592(15) 1.00000 Uiso C
H26 0.97947 0.16485 0.41675 0.061(7) 1.00000 Uiso H
C27 1.0531(4) 0.2845(7) 0.5901(9) 0.0592(15) 1.00000 Uiso C
H28 1.038(3) 0.386(2) 0.541(8) 0.061(7) 1.00000 Uiso H
H29 1.1070(18) 0.259(6) 0.526(6) 0.061(7) 1.00000 Uiso H
H30 1.070(3) 0.285(6) 0.7414(16) 0.061(7) 1.00000 Uiso H
H31 0.97336 0.12761 0.67511 0.061(7) 1.00000 Uiso H
H32 0.515(3) 0.668(2) 0.680(6) 0.061(7) 1.00000 Uiso H

loop_
_atom_type_symbol
_atom_type_scat_Cromer_Mann_a1
_atom_type_scat_Cromer_Mann_b1
_atom_type_scat_Cromer_Mann_a2
_atom_type_scat_Cromer_Mann_b2
_atom_type_scat_Cromer_Mann_a3
_atom_type_scat_Cromer_Mann_b3
_atom_type_scat_Cromer_Mann_a4
_atom_type_scat_Cromer_Mann_b4
_atom_type_scat_Cromer_Mann_c
_atom_type_scat_dispersion_real
_atom_type_scat_dispersion_imag
_atom_type_scat_source
c 2.31000 20.84390 1.02000 10.20750 1.58860 0.56870 0.86500 51.65120 0.21560 0.01700 0.00900 International_Tables_for_Crystallography_Vol.C(1991)_Tables_6.1.1.4_and_6.1.1.5
n 12.21260 0.00570 3.13220 9.89330 2.01250 28.99750 1.16630 0.58260 -11.52900 0.02900 0.01800 International_Tables_for_Crystallography_Vol.C(1991)_Tables_6.1.1.4_and_6.1.1.5
h 0.49300 10.51090 0.32291 26.12570 0.14019 3.14236 0.04081 57.79970 0.00304 0.00000 0.00000 International_Tables_for_Crystallography_Vol.C(1991)_Tables_6.1.1.4_and_6.1.1.5
o 3.04850 13.27710 2.28680 5.70110 1.54630 0.32390 0.86700 32.90890 0.25080 0.04700 0.03200 International_Tables_for_Crystallography_Vol.C(1991)_Tables_6.1.1.4_and_6.1.1.5

loop_
_geom_angle_atom_site_label_1
_geom_angle_atom_site_label_2
_geom_angle_atom_site_label_3
_geom_angle
? ? ? ?
N3 C1 H4 110.00
N3 C1 H5 106.00
H4 C1 H5 114.00
N3 C2 H6 101.00
N3 C2 H32 118(2)
H6 C2 H32 125.00
C1 N3 C2 112.7(5)
C1 N3 C7 108.3(5)
C2 N3 C7 112.4(5)
N3 C7 H8 102.00
N3 C7 H9 124.3(11)
N3 C7 C10 112.4(4)
H8 C7 H9 106.00
H8 C7 C10 103.00
H9 C7 C10 106.5(11)
C7 C10 H11 122.00
C7 C10 H12 96.00
C7 C10 C13 108.5(5)
H11 C10 H12 117.00
H11 C10 C13 114.00
H12 C10 C13 95.00
C10 C13 H14 110.00
C10 C13 H15 114.00
C10 C13 N16 112.5(5)
H14 C13 H15 93.00
H14 C13 N16 102.00
H15 C13 N16 122.00
C13 N16 H17 119.00
C13 N16 C18 122.7(6)
H17 N16 C18 118.00
N16 C18 C19 130.2(8)
N16 C18 C20 136.1(8)
C19 C18 C20 93.6(7)
C18 C19 C21 86.1(6)
C18 C19 O22 135.8(8)
C21 C19 O22 137.8(8)
C18 C20 C21 89.8(7)
C18 C20 O24 133.3(8)
C21 C20 O24 136.8(8)
C19 C21 C20 90.3(6)
C19 C21 O23 137.3(7)
C20 C21 O23 132.3(7)
C20 O24 C25 115.7(6)
O24 C25 H26 108.00
O24 C25 C27 102.8(5)
O24 C25 H31 101.00
H26 C25 C27 101.00
H26 C25 H31 128.00
C27 C25 H31 114.00
C25 C27 H28 112(2)
C25 C27 H29 120(2)
C25 C27 H30 104(2)
H28 C27 H29 104(3)
H28 C27 H30 110(3)
H29 C27 H30 110(3)

loop_
_geom_bond_atom_site_label_1
_geom_bond_atom_site_label_2
_geom_bond_distance
? ? ?
C1 N3 1.450(7)
C1 H4 1.14
C1 H5 1.13
C2 N3 1.44(1)
C2 H6 1.10
C2 H32 1.10(3)
N3 C7 1.519(8)
C7 H8 1.15
C7 H9 1.12(2)
C7 C10 1.550(7)
C10 H11 1.16
C10 H12 1.15
C10 C13 1.530(8)
C13 H14 1.13
C13 H15 1.10
C13 N16 1.466(7)
N16 H17 1.05
N16 C18 1.327(8)
C18 C19 1.499(9)
C18 C20 1.418(9)
C19 C21 1.51(1)
C19 O22 1.170(8)
C20 C21 1.490(9)
C20 O24 1.311(8)
C21 O23 1.234(8)
O24 C25 1.426(8)
C25 H26 1.07
C25 C27 1.511(9)
C25 H31 1.09
C27 H28 1.09(3)
C27 H29 1.09(4)
C27 H30 1.09(1)
